data_2201923
loop_
_publ_author_name
'Anwar Usman'
'Hoong-Kun Fun'
'Suchada Chantrapromma'
'Hai-Liang Zhu'
'Qiong-Xin Liu'

_publ_section_title Dichloro{2-[<i>N</i>-(2-hydroxyethylammonioethyl)iminomethyl]phenolate}zinc(II)
_journal_issue 2
_journal_name_full 'Acta Crystallographica Section E'
_journal_page_first o215
_journal_page_last o217
_journal_paper_doi 10.1107/S1600536803001144
_journal_volume 59
_journal_year 2003
_chemical_formula_iupac '[Zn Cl2 (C11 H16 N2 O2)]'
_chemical_formula_moiety 'C11 H16 Cl2 N2 O2 Zn'
_chemical_formula_sum 'C11 H16 Cl2 N2 O2 Zn'
_chemical_formula_weight 344.53
_chemical_name_systematic
;
[2-[(2-hydroxydiethylammonium)aminomethylene]phenolate]zinc(II)dichloride
;
_space_group_IT_number 2
_symmetry_cell_setting triclinic
_symmetry_space_group_name_Hall '-P 1'
_symmetry_space_group_name_H-M 'P -1'
_atom_sites_solution_hydrogens geom
_atom_sites_solution_primary direct
_atom_sites_solution_secondary difmap
_audit_creation_method SHELXL-97
_cell_angle_alpha 91.1290(10)
_cell_angle_beta 95.1790(10)
_cell_angle_gamma 108.6740(10)
_cell_formula_units_Z 2
_cell_length_a 7.3217(4)
_cell_length_b 8.6557(4)
_cell_length_c 11.4876(6)
_cell_measurement_reflns_used 3563
_cell_measurement_temperature 293(2)
_cell_measurement_theta_max 28.28
_cell_measurement_theta_min 2.49
_cell_volume 685.97(6)
_computing_cell_refinement 'SAINT (Siemens, 1996)'
_computing_data_collection 'SMART (Siemens, 1996)'
_computing_data_reduction SAINT
_computing_molecular_graphics SHELXTL
_computing_publication_material
;
SHELXTL, PARST (Nardelli, 1995) and PLATON (Spek, 1990)
;
_computing_structure_refinement SHELXTL
_computing_structure_solution 'SHELXTL (Sheldrick, 1997)'
_diffrn_ambient_temperature 293(2)
_diffrn_detector_area_resol_mean 8.33
_diffrn_measured_fraction_theta_full 0.958
_diffrn_measured_fraction_theta_max 0.958
_diffrn_measurement_device_type
;
Siemens SMART CCD area-detector
;
_diffrn_measurement_method \w
_diffrn_radiation_monochromator graphite
_diffrn_radiation_source 'fine-focus sealed tube'
_diffrn_radiation_type MoK\a
_diffrn_radiation_wavelength 0.71073
_diffrn_reflns_av_R_equivalents 0.0126
_diffrn_reflns_av_sigmaI/netI 0.0216
_diffrn_reflns_limit_h_max 9
_diffrn_reflns_limit_h_min -9
_diffrn_reflns_limit_k_max 11
_diffrn_reflns_limit_k_min -10
_diffrn_reflns_limit_l_max 14
_diffrn_reflns_limit_l_min -9
_diffrn_reflns_number 3955
_diffrn_reflns_theta_full 26.99
_diffrn_reflns_theta_max 26.99
_diffrn_reflns_theta_min 2.49
_diffrn_standards_decay_% negligible
_diffrn_standards_interval_count none
_diffrn_standards_number 0
_exptl_absorpt_coefficient_mu 2.174
_exptl_absorpt_correction_T_max 0.6703
_exptl_absorpt_correction_T_min 0.4095
_exptl_absorpt_correction_type empirical
_exptl_absorpt_process_details '(SADABS; Sheldrick, 1996)'
_exptl_crystal_colour 'light yellow'
_exptl_crystal_density_diffrn 1.668
_exptl_crystal_density_method 'not measured'
_exptl_crystal_description slab
_exptl_crystal_F_000 352
_exptl_crystal_size_max 0.50
_exptl_crystal_size_mid 0.34
_exptl_crystal_size_min 0.20
_refine_diff_density_max 0.281
_refine_diff_density_min -0.380
_refine_ls_extinction_method none
_refine_ls_goodness_of_fit_ref 1.063
_refine_ls_hydrogen_treatment mixed
_refine_ls_matrix_type full
_refine_ls_number_parameters 172
_refine_ls_number_reflns 2865
_refine_ls_number_restraints 0
_refine_ls_restrained_S_all 1.063
_refine_ls_R_factor_all 0.0232
_refine_ls_R_factor_gt 0.0215
_refine_ls_shift/su_max 0.001
_refine_ls_shift/su_mean 0.000
_refine_ls_structure_factor_coef Fsqd
_refine_ls_weighting_details 'calc w = 1/[\s^2^(Fo^2^)+(0.0252P)^2^+0.2516P] where P = (Fo^2^+2Fc^2^)/3'
_refine_ls_weighting_scheme calc
_refine_ls_wR_factor_gt 0.0572
_refine_ls_wR_factor_ref 0.0583
_reflns_number_gt 2686
_reflns_number_total 2865
_reflns_threshold_expression I>2\s(I)
_cod_data_source_file cv6164.cif
_cod_data_source_block I
_cod_depositor_comments
;
The following automatic conversions were performed:
'_symmetry_cell_setting' value 'Triclinic' changed to 'triclinic'
according to '/home/saulius/struct/CIF-dictionaries/cif_core.dic'
dictionary named 'cif_core.dic' version 2.4.1 from 2010-06-29.

Automatic conversion script
Id: cif_fix_enum 1527 2010-12-29 10:47:43Z saulius 

The following automatic conversions were performed:

'_symmetry_cell_setting' value 'Triclinic' changed to 'triclinic'
according to /home/saulius/struct/CIF-dictionaries/cif_core.dic
dictionary named 'cif_core.dic' version 2.4.1 from 2010-06-29.

Automatic conversion script
Id: cif_fix_values 1715 2011-07-08 13:25:40Z adriana 
;
_cod_database_code 2201923
_cod_database_fobs_code 2201923

loop_
_symmetry_equiv_pos_as_xyz
'x, y, z'
'-x, -y, -z'

loop_
_atom_site_label
_atom_site_fract_x
_atom_site_fract_y
_atom_site_fract_z
_atom_site_U_iso_or_equiv
_atom_site_adp_type
_atom_site_calc_flag
_atom_site_refinement_flags
_atom_site_occupancy
_atom_site_disorder_assembly
_atom_site_disorder_group
_atom_site_type_symbol
Zn1 0.30515(3) 0.73379(2) 0.202262(18) 0.03490(7) Uani d . 1 . . Zn
Cl1 0.30388(7) 0.49000(6) 0.26253(4) 0.04780(12) Uani d . 1 . . Cl
Cl2 0.20412(7) 0.72523(6) 0.01137(4) 0.04484(11) Uani d . 1 . . Cl
O1 0.55866(17) 0.89883(15) 0.23841(12) 0.0420(3) Uani d . 1 . . O
O2 -0.1243(2) 0.89150(17) -0.11701(13) 0.0517(3) Uani d . 1 . . O
H2O -0.0963 0.8021 -0.1401 0.101(11) Uiso d R 1 . . H
N1 0.16307(19) 0.83674(17) 0.30583(12) 0.0306(3) Uani d . 1 . . N
N2 -0.1863(2) 0.78769(17) 0.12813(13) 0.0301(3) Uani d . 1 . . N
C1 0.5925(2) 1.0344(2) 0.30323(14) 0.0314(3) Uani d . 1 . . C
C2 0.7812(3) 1.1483(2) 0.31512(16) 0.0404(4) Uani d . 1 . . C
H2 0.8771 1.1251 0.2773 0.049 Uiso calc R 1 . . H
C3 0.8278(3) 1.2925(2) 0.38081(17) 0.0451(4) Uani d . 1 . . C
H3 0.9537 1.3651 0.3860 0.054 Uiso calc R 1 . . H
C4 0.6901(3) 1.3310(2) 0.43929(17) 0.0468(4) Uani d . 1 . . C
H4 0.7221 1.4285 0.4840 0.056 Uiso calc R 1 . . H
C5 0.5054(3) 1.2228(2) 0.43019(15) 0.0397(4) Uani d . 1 . . C
H5 0.4128 1.2481 0.4700 0.048 Uiso calc R 1 . . H
C6 0.4506(2) 1.07460(19) 0.36280(14) 0.0303(3) Uani d . 1 . . C
C7 0.2502(2) 0.9735(2) 0.36196(14) 0.0322(3) Uani d . 1 . . C
H7 0.1752 1.0130 0.4081 0.039 Uiso calc R 1 . . H
C8 -0.0389(2) 0.7514(2) 0.32528(15) 0.0368(4) Uani d . 1 . . C
H8A -0.0946 0.8292 0.3564 0.044 Uiso calc R 1 . . H
H8B -0.0423 0.6705 0.3831 0.044 Uiso calc R 1 . . H
C9 -0.1601(2) 0.6678(2) 0.21434(15) 0.0340(3) Uani d . 1 . . C
H9A -0.0980 0.5975 0.1792 0.041 Uiso calc R 1 . . H
H9B -0.2862 0.5998 0.2335 0.041 Uiso calc R 1 . . H
C10 -0.3048(2) 0.7058(2) 0.01819(15) 0.0332(3) Uani d . 1 . . C
H10A -0.4364 0.6494 0.0352 0.040 Uiso calc R 1 . . H
H10B -0.2520 0.6250 -0.0113 0.040 Uiso calc R 1 . . H
C11 -0.3080(3) 0.8258(2) -0.07429(17) 0.0405(4) Uani d . 1 . . C
H11A -0.4038 0.7716 -0.1387 0.049 Uiso calc R 1 . . H
H11B -0.3459 0.9139 -0.0418 0.049 Uiso calc R 1 . . H
H2N2 -0.250(3) 0.847(3) 0.1598(18) 0.038(5) Uiso d . 1 . . H
H1N2 -0.076(3) 0.847(3) 0.1116(19) 0.044(6) Uiso d . 1 . . H

loop_
_atom_site_aniso_label
_atom_site_aniso_U_11
_atom_site_aniso_U_22
_atom_site_aniso_U_33
_atom_site_aniso_U_12
_atom_site_aniso_U_13
_atom_site_aniso_U_23
Zn1 0.02607(11) 0.03421(11) 0.04535(13) 0.01037(8) 0.00784(8) -0.00554(8)
Cl1 0.0558(3) 0.0401(2) 0.0530(3) 0.0211(2) 0.0134(2) 0.00227(19)
Cl2 0.0393(2) 0.0533(3) 0.0452(2) 0.01947(19) 0.00525(18) -0.00082(19)
O1 0.0268(6) 0.0394(6) 0.0581(8) 0.0071(5) 0.0116(5) -0.0136(6)
O2 0.0603(9) 0.0430(8) 0.0578(9) 0.0196(7) 0.0239(7) 0.0151(6)
N1 0.0259(6) 0.0346(7) 0.0343(7) 0.0126(5) 0.0074(5) 0.0037(5)
N2 0.0228(6) 0.0289(7) 0.0387(7) 0.0072(5) 0.0081(5) 0.0012(5)
C1 0.0305(8) 0.0326(8) 0.0314(8) 0.0106(6) 0.0036(6) 0.0004(6)
C2 0.0324(8) 0.0423(10) 0.0431(10) 0.0063(7) 0.0078(7) -0.0008(8)
C3 0.0407(10) 0.0398(10) 0.0447(10) -0.0003(8) 0.0015(8) 0.0010(8)
C4 0.0577(12) 0.0348(9) 0.0408(10) 0.0066(8) 0.0013(8) -0.0068(7)
C5 0.0475(10) 0.0378(9) 0.0365(9) 0.0168(8) 0.0079(7) -0.0016(7)
C6 0.0325(8) 0.0318(8) 0.0283(8) 0.0125(6) 0.0042(6) 0.0031(6)
C7 0.0341(8) 0.0378(8) 0.0310(8) 0.0187(7) 0.0094(6) 0.0026(6)
C8 0.0291(8) 0.0454(10) 0.0378(9) 0.0121(7) 0.0121(7) 0.0079(7)
C9 0.0260(7) 0.0331(8) 0.0436(9) 0.0087(6) 0.0100(7) 0.0079(7)
C10 0.0289(8) 0.0314(8) 0.0386(9) 0.0088(6) 0.0048(6) -0.0024(6)
C11 0.0413(9) 0.0382(9) 0.0447(10) 0.0173(7) 0.0019(8) 0.0021(7)

loop_
_atom_type_symbol
_atom_type_description
_atom_type_scat_dispersion_real
_atom_type_scat_dispersion_imag
_atom_type_scat_source
C C 0.0033 0.0016 'International Tables Vol C Tables 4.2.6.8 and 6.1.1.4'
H H 0.0000 0.0000 'International Tables Vol C Tables 4.2.6.8 and 6.1.1.4'
N N 0.0061 0.0033 'International Tables Vol C Tables 4.2.6.8 and 6.1.1.4'
O O 0.0106 0.0060 'International Tables Vol C Tables 4.2.6.8 and 6.1.1.4'
Cl Cl 0.1484 0.1585 'International Tables Vol C Tables 4.2.6.8 and 6.1.1.4'
Zn Zn 0.2839 1.4301 'International Tables Vol C Tables 4.2.6.8 and 6.1.1.4'

loop_
_geom_angle_atom_site_label_1
_geom_angle_atom_site_label_2
_geom_angle_atom_site_label_3
_geom_angle
_geom_angle_publ_flag
O1 Zn1 N1 96.12(5) yes
O1 Zn1 Cl1 111.64(4) yes
N1 Zn1 Cl1 111.43(4) yes
O1 Zn1 Cl2 110.77(5) yes
N1 Zn1 Cl2 113.54(4) yes
Cl1 Zn1 Cl2 112.33(2) ?
C1 O1 Zn1 124.88(10) ?
C11 O2 H2O 103.5 ?
C7 N1 C8 118.18(14) ?
C7 N1 Zn1 120.86(11) ?
C8 N1 Zn1 120.82(11) ?
C10 N2 C9 112.14(13) ?
C10 N2 H2N2 107.0(13) ?
C9 N2 H2N2 108.1(13) ?
C10 N2 H1N2 109.0(15) ?
C9 N2 H1N2 109.2(15) ?
H2N2 N2 H1N2 111.4(19) ?
O1 C1 C2 118.60(15) ?
O1 C1 C6 124.34(14) ?
C2 C1 C6 117.06(15) ?
C3 C2 C1 122.10(17) ?
C3 C2 H2 119.0 ?
C1 C2 H2 119.0 ?
C2 C3 C4 120.79(17) ?
C2 C3 H3 119.6 ?
C4 C3 H3 119.6 ?
C5 C4 C3 118.68(17) ?
C5 C4 H4 120.7 ?
C3 C4 H4 120.7 ?
C4 C5 C6 122.45(17) ?
C4 C5 H5 118.8 ?
C6 C5 H5 118.8 ?
C5 C6 C1 118.91(15) ?
C5 C6 C7 115.83(15) ?
C1 C6 C7 125.26(15) ?
N1 C7 C6 128.27(15) ?
N1 C7 H7 115.9 ?
C6 C7 H7 115.9 ?
N1 C8 C9 112.34(13) ?
N1 C8 H8A 109.1 ?
C9 C8 H8A 109.1 ?
N1 C8 H8B 109.1 ?
C9 C8 H8B 109.1 ?
H8A C8 H8B 107.9 ?
N2 C9 C8 111.94(14) ?
N2 C9 H9A 109.2 ?
C8 C9 H9A 109.2 ?
N2 C9 H9B 109.2 ?
C8 C9 H9B 109.2 ?
H9A C9 H9B 107.9 ?
N2 C10 C11 111.83(14) ?
N2 C10 H10A 109.2 ?
C11 C10 H10A 109.2 ?
N2 C10 H10B 109.2 ?
C11 C10 H10B 109.2 ?
H10A C10 H10B 107.9 ?
O2 C11 C10 111.64(15) ?
O2 C11 H11A 109.3 ?
C10 C11 H11A 109.3 ?
O2 C11 H11B 109.3 ?
C10 C11 H11B 109.3 ?
H11A C11 H11B 108.0 ?

loop_
_geom_bond_atom_site_label_1
_geom_bond_atom_site_label_2
_geom_bond_site_symmetry_2
_geom_bond_distance
_geom_bond_publ_flag
Zn1 O1 . 1.9488(12) yes
Zn1 N1 . 2.0166(13) yes
Zn1 Cl1 . 2.2313(5) yes
Zn1 Cl2 . 2.2421(5) yes
O1 C1 . 1.319(2) yes
O2 C11 . 1.419(2) ?
O2 H2O . 0.9026 ?
N1 C7 . 1.279(2) yes
N1 C8 . 1.466(2) yes
N2 C10 . 1.491(2) ?
N2 C9 . 1.493(2) ?
N2 H2N2 . 0.89(2) ?
N2 H1N2 . 0.85(2) ?
C1 C2 . 1.410(2) ?
C1 C6 . 1.421(2) ?
C2 C3 . 1.374(3) ?
C2 H2 . 0.9300 ?
C3 C4 . 1.382(3) ?
C3 H3 . 0.9300 ?
C4 C5 . 1.370(3) ?
C4 H4 . 0.9300 ?
C5 C6 . 1.407(2) ?
C5 H5 . 0.9300 ?
C6 C7 . 1.447(2) ?
C7 H7 . 0.9300 ?
C8 C9 . 1.511(2) ?
C8 H8A . 0.9700 ?
C8 H8B . 0.9700 ?
C9 H9A . 0.9700 ?
C9 H9B . 0.9700 ?
C10 C11 . 1.504(2) ?
C10 H10A . 0.9700 ?
C10 H10B . 0.9700 ?
C11 H11A . 0.9700 ?
C11 H11B . 0.9700 ?

loop_
_geom_hbond_atom_site_label_D
_geom_hbond_atom_site_label_H
_geom_hbond_atom_site_label_A
_geom_hbond_site_symmetry_A
_geom_hbond_distance_DH
_geom_hbond_distance_HA
_geom_hbond_distance_DA
_geom_hbond_angle_DHA
_geom_hbond_publ_flag
O2 H2O Cl1 2_565 0.90 2.77 3.469(2) 135 yes
N2 H1N2 O2 2_575 0.85(2) 2.26(2) 2.987(2) 143(2) yes
N2 H2N2 O1 1_455 0.89(2) 1.90(2) 2.747(2) 160(2) yes

loop_
_geom_torsion_atom_site_label_1
_geom_torsion_atom_site_label_2
_geom_torsion_atom_site_label_3
_geom_torsion_atom_site_label_4
_geom_torsion
N1 Zn1 O1 C1 -5.52(15)
Cl1 Zn1 O1 C1 -121.48(13)
Cl2 Zn1 O1 C1 112.53(14)
O1 Zn1 N1 C7 3.18(14)
Cl1 Zn1 N1 C7 119.32(12)
Cl2 Zn1 N1 C7 -112.65(12)
O1 Zn1 N1 C8 -172.45(12)
Cl1 Zn1 N1 C8 -56.31(12)
Cl2 Zn1 N1 C8 71.72(12)
Zn1 O1 C1 C2 -175.53(13)
Zn1 O1 C1 C6 4.5(2)
O1 C1 C2 C3 179.81(17)
C6 C1 C2 C3 -0.2(3)
C1 C2 C3 C4 0.6(3)
C2 C3 C4 C5 -0.2(3)
C3 C4 C5 C6 -0.5(3)
C4 C5 C6 C1 0.9(3)
C4 C5 C6 C7 -179.96(17)
O1 C1 C6 C5 179.45(16)
C2 C1 C6 C5 -0.5(2)
O1 C1 C6 C7 0.4(3)
C2 C1 C6 C7 -179.57(16)
C8 N1 C7 C6 175.97(15)
Zn1 N1 C7 C6 0.2(2)
C5 C6 C7 N1 177.91(16)
C1 C6 C7 N1 -3.0(3)
C7 N1 C8 C9 142.43(16)
Zn1 N1 C8 C9 -41.82(18)
C10 N2 C9 C8 179.64(13)
N1 C8 C9 N2 -67.56(18)
C9 N2 C10 C11 -172.24(14)
N2 C10 C11 O2 68.96(19)
